data_1570623
loop_
_publ_author_name
'Kato, Yugo'
'Nishimura, Kazutoshi'
'Nishii, Yuji'
'Hirano, Koji'

_publ_section_title
;
 Direct synthesis of spirobifluorenes by formal dehydrative coupling of
 biaryls and fluorenones.
;
_journal_issue 6
_journal_name_full 'Chemical science'
_journal_page_first 2112
_journal_page_last 2117
_journal_paper_doi 10.1039/d3sc05977d
_journal_volume 15
_journal_year 2024
_chemical_formula_moiety '2(C47 H45 N)'
_chemical_formula_sum 'C94 H90 N2'
_chemical_formula_weight 1247.67
_space_group_crystal_system monoclinic
_space_group_IT_number 14
_space_group_name_Hall '-P 2yn'
_space_group_name_H-M_alt 'P 1 21/n 1'
_atom_sites_solution_hydrogens geom
_atom_sites_solution_primary dual
_audit_creation_date 2021-03-06
_audit_creation_method
;
Olex2 1.2
(compiled 2018.05.29 svn.r3508 for OlexSys, GUI svn.r5506)
;
_audit_update_record
;
2023-11-02 deposited with the CCDC.	2024-01-02 downloaded from the CCDC.
;
_cell_angle_alpha 90
_cell_angle_beta 91.9370(10)
_cell_angle_gamma 90
_cell_formula_units_Z 4
_cell_length_a 27.4355(3)
_cell_length_b 7.95430(10)
_cell_length_c 31.2422(3)
_cell_measurement_reflns_used 31506
_cell_measurement_temperature 123(2)
_cell_measurement_theta_max 74.1780
_cell_measurement_theta_min 4.2040
_cell_volume 6814.10(13)
_computing_cell_refinement 'CrysAlisPro 1.171.40.43a (Rigaku OD, 2019)'
_computing_data_collection 'CrysAlisPro 1.171.40.43a (Rigaku OD, 2019)'
_computing_data_reduction 'CrysAlisPro 1.171.40.43a (Rigaku OD, 2019)'
_computing_molecular_graphics 'Olex2 (Dolomanov et al., 2009)'
_computing_publication_material 'Olex2 (Dolomanov et al., 2009)'
_computing_structure_refinement 'ShelXL (Sheldrick, 2015)'
_computing_structure_solution 'ShelXT (Sheldrick, 2015)'
_diffrn_ambient_temperature 123(2)
_diffrn_detector 'CCD plate'
_diffrn_detector_area_resol_mean 10.0000
_diffrn_detector_type HyPix
_diffrn_measured_fraction_theta_full 0.995
_diffrn_measured_fraction_theta_max 0.984
_diffrn_measurement_details
;
List of Runs (angles in degrees, time in seconds):

  # Type    Start    End  Width  t~exp~   \w     \q     \k     \f   Frames
#--------------------------------------------------------------------------
  1  \w    -13.00  22.00   0.50    0.09    --   42.80 -77.00  57.00   70
  2  \w     30.00  55.00   0.50    0.35    --   76.50 -77.00  57.00   50
  3  \w    -13.00  31.00   0.50    0.09    --  -42.80  77.00-176.00   88
  4  \w    -65.00   3.00   0.50    0.09    --  -42.80  57.00  90.00  136
  5  \w    -56.00 -28.00   0.50    0.35    -- -106.00  37.00  60.00   56
  6  \w    -84.00 -58.00   0.50    0.35    -- -106.00  77.00 150.00   52
  7  \w    -83.00 -33.00   0.50    0.35    -- -106.00 125.00 150.00  100
  8  \w    -95.00 -68.00   0.50    0.35    -- -106.00  37.00  60.00   54
  9  \w   -115.00 -33.00   0.50    0.35    -- -106.00  57.00 150.00  164
 10  \w    -92.00 -66.00   0.50    0.35    -- -106.00  77.00 -30.00   52
 11  \w   -105.00 -36.00   0.50    0.35    -- -106.00 125.00 -60.00  138
 12  \w    -96.00 -11.00   0.50    0.09    --  -42.80 125.00-180.00  170
 13  \w    -67.00 -36.00   0.50    0.35    -- -106.00 125.00-180.00   62
 14  \w   -113.00 -32.00   0.50    0.35    -- -106.00 125.00 -90.00  162
 15  \w   -110.00 -60.00   0.50    0.35    -- -106.00  37.00-180.00  100
 16  \w   -121.00 -35.00   0.50    0.35    -- -106.00  77.00-176.00  172
 17  \w   -107.00 -77.00   0.50    0.35    -- -106.00 125.00-180.00   60
 18  \w   -133.00 -27.00   0.50    0.35    -- -106.00  19.00-180.00  212
 19  \w   -111.00 -72.00   0.50    0.09    --  -42.80-125.00 -30.00   78
 20  \w   -138.00-113.00   0.50    0.35    -- -106.00 -77.00  57.00   50
 21  \w   -165.00 -83.00   0.50    0.35    -- -106.00 -57.00  60.00  164
 22  \w   -106.00 -70.00   0.50    0.09    --  -42.80-125.00 120.00   72
 23  \w   -155.00 -80.00   0.50    0.35    -- -106.00 -19.00 -60.00  150
 24  \w   -173.00 -84.00   0.50    0.35    -- -106.00 -99.00  30.00  178
 25  \w   -124.00 -99.00   0.50    0.35    -- -106.00  77.00 150.00   50
 26  \w     67.00  92.00   0.50    0.09    --   42.80  77.00-176.00   50
 27  \w     75.00 100.00   0.50    0.35    --   76.50  77.00-176.00   50
 28  \w     71.00 117.00   0.50    0.09    --   42.80 125.00  30.00   92
;
_diffrn_measurement_device 'four-circle diffractometer'
_diffrn_measurement_device_type 'XtaLAB Synergy, Single source at offset/far, HyPix'
_diffrn_measurement_method '\w scans'
_diffrn_orient_matrix_type 'CrysAlisPro convention (1999,Acta A55,543-557)'
_diffrn_orient_matrix_UB_11 0.0507544000
_diffrn_orient_matrix_UB_12 0.0824650000
_diffrn_orient_matrix_UB_13 -0.0010476000
_diffrn_orient_matrix_UB_21 0.0170498000
_diffrn_orient_matrix_UB_22 -0.1395103000
_diffrn_orient_matrix_UB_23 -0.0301937000
_diffrn_orient_matrix_UB_31 -0.0170195000
_diffrn_orient_matrix_UB_32 0.1060835000
_diffrn_orient_matrix_UB_33 -0.0390054000
_diffrn_radiation_monochromator mirror
_diffrn_radiation_probe x-ray
_diffrn_radiation_type CuK\a
_diffrn_radiation_wavelength 1.54184
_diffrn_reflns_av_R_equivalents 0.0327
_diffrn_reflns_av_unetI/netI 0.0276
_diffrn_reflns_Laue_measured_fraction_full 0.995
_diffrn_reflns_Laue_measured_fraction_max 0.984
_diffrn_reflns_limit_h_max 30
_diffrn_reflns_limit_h_min -34
_diffrn_reflns_limit_k_max 9
_diffrn_reflns_limit_k_min -9
_diffrn_reflns_limit_l_max 38
_diffrn_reflns_limit_l_min -38
_diffrn_reflns_number 58837
_diffrn_reflns_point_group_measured_fraction_full 0.995
_diffrn_reflns_point_group_measured_fraction_max 0.984
_diffrn_reflns_theta_full 67.684
_diffrn_reflns_theta_max 74.165
_diffrn_reflns_theta_min 4.219
_diffrn_source 'micro-focus sealed X-ray tube'
_diffrn_source_type 'PhotonJet (Cu) X-ray Source'
_exptl_absorpt_coefficient_mu 0.520
_exptl_absorpt_correction_T_max 1.00000
_exptl_absorpt_correction_T_min 0.89198
_exptl_absorpt_correction_type multi-scan
_exptl_absorpt_process_details
;
CrysAlisPro 1.171.40.43a (Rigaku Oxford Diffraction, 2019)
Empirical absorption correction using spherical harmonics,
 implemented in SCALE3 ABSPACK scaling algorithm.
;
_exptl_crystal_colour yellow
_exptl_crystal_colour_primary yellow
_exptl_crystal_density_diffrn 1.216
_exptl_crystal_description prism
_exptl_crystal_F_000 2672
_exptl_crystal_size_max 0.352
_exptl_crystal_size_mid 0.285
_exptl_crystal_size_min 0.272
_refine_diff_density_max 1.153
_refine_diff_density_min -0.442
_refine_diff_density_rms 0.053
_refine_ls_extinction_method none
_refine_ls_goodness_of_fit_ref 1.032
_refine_ls_hydrogen_treatment constr
_refine_ls_matrix_type full
_refine_ls_number_parameters 914
_refine_ls_number_reflns 13645
_refine_ls_number_restraints 0
_refine_ls_restrained_S_all 1.032
_refine_ls_R_factor_all 0.0590
_refine_ls_R_factor_gt 0.0548
_refine_ls_shift/su_max 0.001
_refine_ls_shift/su_mean 0.000
_refine_ls_structure_factor_coef Fsqd
_refine_ls_weighting_details 'w=1/[\s^2^(Fo^2^)+(0.0653P)^2^+4.1452P] where P=(Fo^2^+2Fc^2^)/3'
_refine_ls_weighting_scheme calc
_refine_ls_wR_factor_gt 0.1401
_refine_ls_wR_factor_ref 0.1435
_reflns_Friedel_coverage 0.000
_reflns_number_gt 12364
_reflns_number_total 13645
_reflns_threshold_expression 'I > 2\s(I)'
_cod_data_source_file d3sc05977d2.cif
_cod_data_source_block kato_210306
_cod_depositor_comments 'Adding full bibliography for 1570621--1570629.cif.'
_cod_database_code 1570623
_shelx_shelxl_version_number 2017/1
_chemical_oxdiff_formula 'C47 H45 N'
_shelx_space_group_comment
;
The symmetry employed for this shelxl refinement is uniquely defined
by the following loop, which should always be used as a source of
symmetry information in preference to the above space-group names.
They are only intended as comments.
;
_reflns_odcompleteness_completeness 99.34
_reflns_odcompleteness_iscentric 1
_reflns_odcompleteness_theta 71.98
_olex2_refinement_description
;
1. Fixed Uiso
 At 1.2 times of:
  All C(H) groups, All C(H,H) groups, All C(H,H,H,H) groups
 At 1.5 times of:
  All C(H,H,H) groups, All C(H,H,H,H,H,H) groups
2. Others
 Sof(H90C)=Sof(H90D)=Sof(H88C)=Sof(H88D)=Sof(H92C)=Sof(H92D)=Sof(H86C)=
 Sof(H86D)=Sof(C87A)=Sof(H87C)=Sof(H87D)=Sof(C89A)=Sof(H89C)=Sof(H89D)=
 Sof(C91A)=Sof(H91C)=Sof(H91D)=1-FVAR(1)
 Sof(H90A)=Sof(H90B)=Sof(H88A)=Sof(H88B)=Sof(H92A)=Sof(H92B)=Sof(H86A)=
 Sof(H86B)=Sof(C87)=Sof(H87A)=Sof(H87B)=Sof(C89)=Sof(H89A)=Sof(H89B)=Sof(C91)=
 Sof(H91A)=Sof(H91B)=FVAR(1)
 Sof(H94C)=Sof(H94D)=Sof(H96D)=Sof(H96E)=Sof(H96F)=Sof(C95A)=Sof(H95C)=
 Sof(H95D)=Sof(C93A)=Sof(H93C)=Sof(H93D)=1-FVAR(2)
 Sof(H94A)=Sof(H94B)=Sof(H96A)=Sof(H96B)=Sof(H96C)=Sof(C93)=Sof(H93A)=
 Sof(H93B)=Sof(C95)=Sof(H95A)=Sof(H95B)=FVAR(2)
3.a Secondary CH2 refined with riding coordinates:
 C37(H37A,H37B), C38(H38A,H38B), C43(H43A,H43B), C40(H40A,H40B), C44(H44A,
 H44B), C42(H42A,H42B), C46(H46A,H46B), C85(H85A,H85B), C39(H39A,H39B),
 C41(H41A,H41B), C90(H90A,H90B), C90(H90C,H90D), C45(H45A,H45B), C47(H47A,H47B),
  C88(H88A,H88B), C88(H88C,H88D), C92(H92A,H92B), C92(H92C,H92D), C94(H94A,
 H94B), C94(H94C,H94D), C86(H86A,H86B), C86(H86C,H86D), C87(H87A,H87B),
 C89(H89A,H89B), C91(H91A,H91B), C93(H93A,H93B), C95(H95A,H95B), C87A(H87C,
 H87D), C89A(H89C,H89D), C91A(H91C,H91D), C95A(H95C,H95D), C93A(H93C,H93D)
3.b Aromatic/amide H refined with riding coordinates:
 C24(H24), C14(H14), C22(H22), C21(H21), C51(H51), C68(H68), C33(H33), C7(H7),
 C16(H16), C23(H23), C5(H5), C62(H62), C72(H72), C65(H65), C66(H66), C81(H81),
 C64(H64), C26(H26), C74(H74), C63(H63), C6(H6), C67(H67), C19(H19), C71(H71),
 C69(H69), C17(H17), C36(H36), C70(H70), C77(H77), C29(H29), C27(H27), C18(H18),
  C84(H84), C35(H35), C82(H82), C34(H34), C76(H76), C28(H28), C83(H83), C75(H75)
3.c Idealised Me refined as rotating group:
 C48(H48A,H48B,H48C), C96(H96A,H96B,H96C), C96(H96D,H96E,H96F)
;
_olex2_submission_special_instructions 'No special instructions were received'
_oxdiff_exptl_absorpt_empirical_details
;
Empirical correction (ABSPACK) includes:
- Absorption correction using spherical harmonics
- Frame scaling
;
_oxdiff_exptl_absorpt_empirical_full_max 1.234
_oxdiff_exptl_absorpt_empirical_full_min 0.863

loop_
_space_group_symop_operation_xyz
'x, y, z'
'-x+1/2, y+1/2, -z+1/2'
'-x, -y, -z'
'x-1/2, -y-1/2, z-1/2'

loop_
_atom_site_label
_atom_site_type_symbol
_atom_site_fract_x
_atom_site_fract_y
_atom_site_fract_z
_atom_site_U_iso_or_equiv
_atom_site_adp_type
_atom_site_occupancy
_atom_site_site_symmetry_order
_atom_site_calc_flag
_atom_site_refinement_flags_posn
_atom_site_refinement_flags_adp
_atom_site_refinement_flags_occupancy
_atom_site_disorder_assembly
_atom_site_disorder_group
N13 N 0.34710(4) 0.40048(15) 0.74541(4) 0.0201(2) Uani 1 1 d . . . . .
N61 N 0.65014(4) 0.53750(17) 0.75036(4) 0.0248(3) Uani 1 1 d . . . . .
C1 C 0.37194(5) 0.30552(17) 0.71530(4) 0.0190(3) Uani 1 1 d . . . . .
C11 C 0.29419(5) 0.34499(18) 0.68971(4) 0.0200(3) Uani 1 1 d . . . . .
C10 C 0.34031(5) 0.27126(18) 0.68128(4) 0.0201(3) Uani 1 1 d . . . . .
C24 C 0.24872(5) 0.35172(19) 0.66744(4) 0.0232(3) Uani 1 1 d . . . . .
H24 H 0.244309 0.300014 0.640889 0.028 Uiso 1 1 calc R . . . .
C2 C 0.42263(5) 0.24940(17) 0.71711(4) 0.0201(3) Uani 1 1 d . . . . .
C49 C 0.62466(5) 0.63268(19) 0.77999(4) 0.0223(3) Uani 1 1 d . . . . .
C12 C 0.29977(5) 0.42365(18) 0.73006(4) 0.0206(3) Uani 1 1 d . . . . .
C58 C 0.65565(5) 0.66921(19) 0.81428(4) 0.0224(3) Uani 1 1 d . . . . .
C3 C 0.43863(5) 0.14969(18) 0.68091(4) 0.0206(3) Uani 1 1 d . . . . .
C50 C 0.57352(5) 0.68565(18) 0.77776(4) 0.0223(3) Uani 1 1 d . . . . .
C30 C 0.29875(5) 0.1099(2) 0.58313(4) 0.0248(3) Uani 1 1 d . . . . .
C9 C 0.35540(5) 0.18820(18) 0.64067(4) 0.0203(3) Uani 1 1 d . . . . .
C8 C 0.40636(5) 0.11016(18) 0.64581(4) 0.0217(3) Uani 1 1 d . . . . .
C14 C 0.45534(5) 0.27950(18) 0.75038(5) 0.0231(3) Uani 1 1 d . . . . .
H14 H 0.444791 0.339576 0.773871 0.028 Uiso 1 1 calc R . . . .
C73 C 0.64244(5) 0.62853(19) 0.89170(4) 0.0234(3) Uani 1 1 d . . . . .
C59 C 0.70201(5) 0.59608(19) 0.80662(4) 0.0239(3) Uani 1 1 d . . . . .
C25 C 0.31769(5) 0.06065(18) 0.62340(4) 0.0218(3) Uani 1 1 d . . . . .
C32 C 0.35425(5) 0.31811(18) 0.60422(4) 0.0220(3) Uani 1 1 d . . . . .
C37 C 0.36333(5) 0.46613(18) 0.78719(4) 0.0221(3) Uani 1 1 d . . . . .
H37A H 0.344091 0.564607 0.793706 0.026 Uiso 1 1 calc R . . . .
H37B H 0.397099 0.501155 0.785773 0.026 Uiso 1 1 calc R . . . .
C56 C 0.58868(5) 0.82805(19) 0.84888(4) 0.0232(3) Uani 1 1 d . . . . .
C60 C 0.69727(5) 0.5153(2) 0.76646(5) 0.0250(3) Uani 1 1 d . . . . .
C15 C 0.50477(5) 0.22328(18) 0.75079(4) 0.0232(3) Uani 1 1 d . . . . .
C79 C 0.69480(5) 0.8474(2) 0.91209(5) 0.0260(3) Uani 1 1 d . . . . .
C55 C 0.55699(5) 0.78605(18) 0.81359(4) 0.0221(3) Uani 1 1 d . . . . .
C57 C 0.64020(5) 0.75453(19) 0.85433(4) 0.0219(3) Uani 1 1 d . . . . .
C4 C 0.48724(5) 0.08463(18) 0.68119(4) 0.0221(3) Uani 1 1 d . . . . .
C20 C 0.52141(5) 0.12612(18) 0.71648(5) 0.0233(3) Uani 1 1 d . . . . .
C54 C 0.50813(5) 0.84827(19) 0.81293(5) 0.0234(3) Uani 1 1 d . . . . .
C52 C 0.49157(5) 0.70657(19) 0.74363(5) 0.0239(3) Uani 1 1 d . . . . .
C53 C 0.47442(5) 0.80605(18) 0.77720(5) 0.0234(3) Uani 1 1 d . . . . .
C80 C 0.67684(5) 0.88730(19) 0.87071(5) 0.0235(3) Uani 1 1 d . . . . .
C22 C 0.21727(5) 0.51550(19) 0.72599(5) 0.0261(3) Uani 1 1 d . . . . .
H22 H 0.191223 0.572751 0.737510 0.031 Uiso 1 1 calc R . . . .
C21 C 0.26131(5) 0.50983(19) 0.74866(5) 0.0238(3) Uani 1 1 d . . . . .
H21 H 0.265300 0.561299 0.775273 0.029 Uiso 1 1 calc R . . . .
C51 C 0.54109(5) 0.65079(19) 0.74466(5) 0.0245(3) Uani 1 1 d . . . . .
H51 H 0.551829 0.587747 0.721748 0.029 Uiso 1 1 calc R . . . .
C68 C 0.57245(5) 0.9342(2) 0.88075(5) 0.0262(3) Uani 1 1 d . . . . .
H68 H 0.593653 0.963797 0.903349 0.031 Uiso 1 1 calc R . . . .
C31 C 0.32087(5) 0.2708(2) 0.57152(4) 0.0249(3) Uani 1 1 d . . . . .
C33 C 0.38030(6) 0.4667(2) 0.60151(5) 0.0274(3) Uani 1 1 d . . . . .
H33 H 0.402481 0.497869 0.623235 0.033 Uiso 1 1 calc R . . . .
C7 C 0.42165(5) 0.00242(19) 0.61401(5) 0.0248(3) Uani 1 1 d . . . . .
H7 H 0.400158 -0.025358 0.591459 0.030 Uiso 1 1 calc R . . . .
C16 C 0.53702(5) 0.2640(2) 0.78552(5) 0.0267(3) Uani 1 1 d . . . . .
H16 H 0.525814 0.328234 0.808042 0.032 Uiso 1 1 calc R . . . .
C78 C 0.67414(5) 0.6852(2) 0.92466(5) 0.0261(3) Uani 1 1 d . . . . .
C23 C 0.21086(5) 0.43654(19) 0.68579(5) 0.0256(3) Uani 1 1 d . . . . .
H23 H 0.180645 0.441710 0.671433 0.031 Uiso 1 1 calc R . . . .
C5 C 0.50088(5) -0.0224(2) 0.64798(5) 0.0269(3) Uani 1 1 d . . . . .
H5 H 0.532394 -0.065469 0.648091 0.032 Uiso 1 1 calc R . . . .
C62 C 0.45977(5) 0.6643(2) 0.70863(5) 0.0272(3) Uani 1 1 d . . . . .
H62 H 0.471153 0.597965 0.686574 0.033 Uiso 1 1 calc R . . . .
C72 C 0.74681(5) 0.5913(2) 0.82962(5) 0.0270(3) Uani 1 1 d . . . . .
H72 H 0.750508 0.644687 0.856012 0.032 Uiso 1 1 calc R . . . .
C65 C 0.42558(5) 0.8617(2) 0.77441(5) 0.0268(3) Uani 1 1 d . . . . .
H65 H 0.413537 0.927617 0.796246 0.032 Uiso 1 1 calc R . . . .
C66 C 0.49328(5) 0.9526(2) 0.84634(5) 0.0277(3) Uani 1 1 d . . . . .
H66 H 0.461423 0.992599 0.846117 0.033 Uiso 1 1 calc R . . . .
C81 C 0.69223(5) 1.0310(2) 0.85023(5) 0.0286(3) Uani 1 1 d . . . . .
H81 H 0.680686 1.056392 0.822648 0.034 Uiso 1 1 calc R . . . .
C64 C 0.39538(5) 0.8199(2) 0.73981(5) 0.0289(3) Uani 1 1 d . . . . .
H64 H 0.363392 0.858745 0.738477 0.035 Uiso 1 1 calc R . . . .
C26 C 0.30213(5) -0.0865(2) 0.64228(5) 0.0270(3) Uani 1 1 d . . . . .
H26 H 0.314332 -0.118448 0.669205 0.032 Uiso 1 1 calc R . . . .
C38 C 0.35892(6) 0.3387(2) 0.82326(5) 0.0284(3) Uani 1 1 d . . . . .
H38A H 0.379948 0.243428 0.817974 0.034 Uiso 1 1 calc R . . . .
H38B H 0.325603 0.298123 0.823744 0.034 Uiso 1 1 calc R . . . .
C74 C 0.61864(6) 0.4754(2) 0.89479(5) 0.0287(3) Uani 1 1 d . . . . .
H74 H 0.597535 0.438277 0.872865 0.034 Uiso 1 1 calc R . . . .
C63 C 0.41240(6) 0.7198(2) 0.70681(5) 0.0284(3) Uani 1 1 d . . . . .
H63 H 0.391778 0.690943 0.683742 0.034 Uiso 1 1 calc R . . . .
C6 C 0.46833(6) -0.0647(2) 0.61519(5) 0.0282(3) Uani 1 1 d . . . . .
H6 H 0.477671 -0.138278 0.593832 0.034 Uiso 1 1 calc R . . . .
C67 C 0.52525(6) 0.9966(2) 0.87948(5) 0.0297(3) Uani 1 1 d . . . . .
H67 H 0.515138 1.068211 0.900979 0.036 Uiso 1 1 calc R . . . .
C19 C 0.57046(5) 0.0729(2) 0.71835(5) 0.0292(3) Uani 1 1 d . . . . .
H19 H 0.582315 0.008966 0.696061 0.035 Uiso 1 1 calc R . . . .
C71 C 0.78530(5) 0.5059(2) 0.81238(5) 0.0305(3) Uani 1 1 d . . . . .
H71 H 0.815190 0.502017 0.827295 0.037 Uiso 1 1 calc R . . . .
C43 C 0.49995(6) 0.6951(2) 0.96359(5) 0.0304(3) Uani 1 1 d . . . . .
H43A H 0.480975 0.660158 0.987667 0.037 Uiso 1 1 calc R . . . .
H43B H 0.487871 0.804261 0.954294 0.037 Uiso 1 1 calc R . . . .
C69 C 0.73623(5) 0.4287(2) 0.74902(5) 0.0303(3) Uani 1 1 d . . . . .
H69 H 0.732935 0.375665 0.722550 0.036 Uiso 1 1 calc R . . . .
C40 C 0.42747(6) 0.4453(2) 0.87463(5) 0.0313(3) Uani 1 1 d . . . . .
H40A H 0.443705 0.337723 0.878331 0.038 Uiso 1 1 calc R . . . .
H40B H 0.440711 0.499815 0.849789 0.038 Uiso 1 1 calc R . . . .
C17 C 0.58444(6) 0.2105(2) 0.78652(5) 0.0306(3) Uani 1 1 d . . . . .
H17 H 0.605325 0.237897 0.809532 0.037 Uiso 1 1 calc R . . . .
C36 C 0.31337(6) 0.3735(2) 0.53571(5) 0.0331(4) Uani 1 1 d . . . . .
H36 H 0.291263 0.342686 0.513894 0.040 Uiso 1 1 calc R . . . .
C70 C 0.77987(6) 0.4245(2) 0.77253(5) 0.0325(3) Uani 1 1 d . . . . .
H70 H 0.806216 0.366673 0.761724 0.039 Uiso 1 1 calc R . . . .
C44 C 0.55299(5) 0.7138(2) 0.97873(5) 0.0298(3) Uani 1 1 d . . . . .
H44A H 0.563507 0.610119 0.992550 0.036 Uiso 1 1 calc R . . . .
H44B H 0.572857 0.730364 0.953980 0.036 Uiso 1 1 calc R . . . .
C77 C 0.68209(6) 0.5876(2) 0.96137(5) 0.0337(4) Uani 1 1 d . . . . .
H77 H 0.702892 0.624795 0.983504 0.040 Uiso 1 1 calc R . . . .
C42 C 0.49150(6) 0.5703(2) 0.92726(5) 0.0311(3) Uani 1 1 d . . . . .
H42A H 0.509647 0.606304 0.902777 0.037 Uiso 1 1 calc R . . . .
H42B H 0.503953 0.461202 0.936193 0.037 Uiso 1 1 calc R . . . .
C29 C 0.26424(6) 0.0112(2) 0.56132(5) 0.0333(4) Uani 1 1 d . . . . .
H29 H 0.251437 0.044010 0.534678 0.040 Uiso 1 1 calc R . . . .
C46 C 0.61492(6) 0.8903(2) 1.02219(5) 0.0326(3) Uani 1 1 d . . . . .
H46A H 0.628102 0.791405 1.036561 0.039 Uiso 1 1 calc R . . . .
H46B H 0.633037 0.907377 0.996414 0.039 Uiso 1 1 calc R . . . .
C85 C 0.63493(6) 0.4741(2) 0.70819(5) 0.0329(4) Uani 1 1 d . . . . .
H85A H 0.601677 0.433380 0.709323 0.039 Uiso 1 1 calc R . . . .
H85B H 0.655493 0.379644 0.701100 0.039 Uiso 1 1 calc R . . . .
C27 C 0.26786(6) -0.1859(2) 0.62021(6) 0.0342(4) Uani 1 1 d . . . . .
H27 H 0.257285 -0.285610 0.632371 0.041 Uiso 1 1 calc R . . . .
C39 C 0.37304(6) 0.4160(2) 0.86660(5) 0.0346(4) Uani 1 1 d . . . . .
H39A H 0.356307 0.522848 0.869066 0.042 Uiso 1 1 calc R . . . .
H39B H 0.361446 0.342910 0.888926 0.042 Uiso 1 1 calc R . . . .
C41 C 0.43802(6) 0.5531(2) 0.91388(5) 0.0321(3) Uani 1 1 d . . . . .
H41A H 0.420772 0.505841 0.937657 0.039 Uiso 1 1 calc R . . . .
H41B H 0.424879 0.664568 0.908447 0.039 Uiso 1 1 calc R . . . .
C18 C 0.60117(6) 0.1140(2) 0.75261(5) 0.0341(4) Uani 1 1 d . . . . .
H18 H 0.633360 0.077232 0.753155 0.041 Uiso 1 1 calc R . . . .
C84 C 0.72785(6) 0.9540(2) 0.93335(5) 0.0336(4) Uani 1 1 d . . . . .
H84 H 0.739783 0.928296 0.960790 0.040 Uiso 1 1 calc R . . . .
C90 C 0.50890(6) 0.3533(2) 0.56959(5) 0.0338(4) Uani 1 1 d . . . . .
H90A H 0.496306 0.465206 0.563761 0.041 Uiso 0.570(6) 1 calc R . P A 1
H90B H 0.492018 0.309080 0.593942 0.041 Uiso 0.570(6) 1 calc R . P A 1
H90C H 0.519372 0.242250 0.578866 0.041 Uiso 0.430(6) 1 calc R . P A 2
H90D H 0.482551 0.387227 0.587633 0.041 Uiso 0.430(6) 1 calc R . P A 2
C35 C 0.33936(7) 0.5221(2) 0.53318(5) 0.0377(4) Uani 1 1 d . . . . .
H35 H 0.334510 0.591733 0.509500 0.045 Uiso 1 1 calc R . . . .
C45 C 0.56177(6) 0.8582(2) 1.00960(5) 0.0346(4) Uani 1 1 d . . . . .
H45A H 0.544126 0.836001 1.035387 0.042 Uiso 1 1 calc R . . . .
H45B H 0.548254 0.959742 0.996747 0.042 Uiso 1 1 calc R . . . .
C82 C 0.72529(6) 1.1371(2) 0.87157(6) 0.0353(4) Uani 1 1 d . . . . .
H82 H 0.735889 1.234215 0.858168 0.042 Uiso 1 1 calc R . . . .
C34 C 0.37265(7) 0.5686(2) 0.56562(5) 0.0346(4) Uani 1 1 d . . . . .
H34 H 0.389957 0.668527 0.563333 0.042 Uiso 1 1 calc R . . . .
C76 C 0.65849(7) 0.4345(2) 0.96427(5) 0.0387(4) Uani 1 1 d . . . . .
H76 H 0.663720 0.368124 0.988498 0.046 Uiso 1 1 calc R . . . .
C28 C 0.24934(6) -0.1371(2) 0.58012(6) 0.0378(4) Uani 1 1 d . . . . .
H28 H 0.226599 -0.205059 0.565710 0.045 Uiso 1 1 calc R . . . .
C83 C 0.74262(6) 1.0988(2) 0.91287(6) 0.0383(4) Uani 1 1 d . . . . .
H83 H 0.764389 1.171500 0.926871 0.046 Uiso 1 1 calc R . . . .
C75 C 0.62704(6) 0.3783(2) 0.93143(5) 0.0359(4) Uani 1 1 d . . . . .
H75 H 0.611476 0.275124 0.933967 0.043 Uiso 1 1 calc R . . . .
C47 C 0.62253(6) 1.0413(2) 1.05129(6) 0.0405(4) Uani 1 1 d . . . . .
H47A H 0.605329 1.021960 1.077461 0.049 Uiso 1 1 calc R . . . .
H47B H 0.608025 1.139004 1.037339 0.049 Uiso 1 1 calc R . . . .
C88 C 0.57185(6) 0.4790(3) 0.62238(5) 0.0386(4) Uani 1 1 d . . . . .
H88A H 0.557829 0.589931 0.618170 0.046 Uiso 0.570(6) 1 calc R . P A 1
H88B H 0.557359 0.428200 0.647156 0.046 Uiso 0.570(6) 1 calc R . P A 1
H88C H 0.578325 0.364269 0.631456 0.046 Uiso 0.430(6) 1 calc R . P A 2
H88D H 0.547262 0.524732 0.640695 0.046 Uiso 0.430(6) 1 calc R . P A 2
C92 C 0.44718(7) 0.2191(3) 0.51801(6) 0.0435(4) Uani 1 1 d . . . . .
H92A H 0.430477 0.316724 0.528978 0.052 Uiso 0.570(6) 1 calc R . P A 1
H92B H 0.436155 0.124129 0.534580 0.052 Uiso 0.570(6) 1 calc R . P A 1
H92C H 0.446227 0.158775 0.544952 0.052 Uiso 0.430(6) 1 calc R . P A 2
H92D H 0.418866 0.292182 0.517652 0.052 Uiso 0.430(6) 1 calc R . P A 2
C48 C 0.67547(7) 1.0802(3) 1.06294(7) 0.0482(5) Uani 1 1 d . . . . .
H48A H 0.693440 1.091605 1.037267 0.072 Uiso 1 1 calc GR . . . .
H48B H 0.689101 0.990392 1.080025 0.072 Uiso 1 1 calc GR . . . .
H48C H 0.677355 1.183250 1.078910 0.072 Uiso 1 1 calc GR . . . .
C94 C 0.38268(8) 0.0589(3) 0.47467(6) 0.0511(5) Uani 1 1 d . . . . .
H94A H 0.396252 -0.050348 0.482054 0.061 Uiso 0.530(5) 1 calc R . P A 1
H94B H 0.360584 0.089805 0.496948 0.061 Uiso 0.530(5) 1 calc R . P A 1
H94C H 0.368791 0.163739 0.464129 0.061 Uiso 0.470(5) 1 calc R . P A 2
H94D H 0.366280 0.030768 0.500747 0.061 Uiso 0.470(5) 1 calc R . P A 2
C86 C 0.63755(8) 0.6047(4) 0.67304(6) 0.0615(7) Uani 1 1 d . . . . .
H86A H 0.669419 0.657507 0.672997 0.074 Uiso 0.570(6) 1 calc R . P A 1
H86B H 0.612816 0.690629 0.676026 0.074 Uiso 0.570(6) 1 calc R . P A 1
H86C H 0.621251 0.703602 0.683740 0.074 Uiso 0.430(6) 1 calc R . P A 2
H86D H 0.671749 0.634231 0.671473 0.074 Uiso 0.430(6) 1 calc R . P A 2
C96 C 0.31646(9) -0.0975(4) 0.43593(11) 0.0798(9) Uani 1 1 d . . . . .
H96A H 0.330285 -0.196606 0.449005 0.120 Uiso 0.530(5) 1 calc GR . P A 1
H96B H 0.305805 -0.122500 0.407045 0.120 Uiso 0.530(5) 1 calc GR . P A 1
H96C H 0.289134 -0.060745 0.451899 0.120 Uiso 0.530(5) 1 calc GR . P A 1
H96D H 0.303310 -0.005502 0.419346 0.120 Uiso 0.470(5) 1 calc GR . P A 2
H96E H 0.301744 -0.099563 0.463373 0.120 Uiso 0.470(5) 1 calc GR . P A 2
H96F H 0.309689 -0.201248 0.421195 0.120 Uiso 0.470(5) 1 calc GR . P A 2
C87 C 0.62737(14) 0.4925(7) 0.62961(11) 0.0371(9) Uani 0.570(6) 1 d . . P A 1
H87A H 0.641834 0.546391 0.605251 0.044 Uiso 0.570(6) 1 calc R . P A 1
H87B H 0.641578 0.381454 0.633105 0.044 Uiso 0.570(6) 1 calc R . P A 1
C89 C 0.56123(11) 0.3658(5) 0.58104(9) 0.0333(9) Uani 0.570(6) 1 d . . P A 1
H89A H 0.578115 0.413345 0.557084 0.040 Uiso 0.570(6) 1 calc R . P A 1
H89B H 0.574144 0.253904 0.586254 0.040 Uiso 0.570(6) 1 calc R . P A 1
C91 C 0.49745(13) 0.2416(7) 0.53071(13) 0.0451(11) Uani 0.570(6) 1 d . . P A 1
H91A H 0.514158 0.288047 0.506526 0.054 Uiso 0.570(6) 1 calc R . P A 1
H91B H 0.511357 0.131478 0.536493 0.054 Uiso 0.570(6) 1 calc R . P A 1
C93 C 0.35559(18) 0.0440(7) 0.43568(16) 0.0665(15) Uani 0.530(5) 1 d . . P A 1
H93A H 0.377845 0.021714 0.412886 0.080 Uiso 0.530(5) 1 calc R . P A 1
H93B H 0.339546 0.150289 0.429432 0.080 Uiso 0.530(5) 1 calc R . P A 1
C95 C 0.42626(15) 0.1931(5) 0.47455(14) 0.0507(12) Uani 0.530(5) 1 d . . P A 1
H95A H 0.451489 0.153565 0.456014 0.061 Uiso 0.530(5) 1 calc R . P A 1
H95B H 0.414065 0.299257 0.463259 0.061 Uiso 0.530(5) 1 calc R . P A 1
C87A C 0.61961(18) 0.5843(8) 0.62847(14) 0.0339(11) Uani 0.430(6) 1 d . . P A 2
H87C H 0.644978 0.531001 0.612366 0.041 Uiso 0.430(6) 1 calc R . P A 2
H87D H 0.613948 0.694948 0.616256 0.041 Uiso 0.430(6) 1 calc R . P A 2
C89A C 0.55224(15) 0.4773(7) 0.57733(11) 0.0322(12) Uani 0.430(6) 1 d . . P A 2
H89C H 0.578298 0.446901 0.558587 0.039 Uiso 0.430(6) 1 calc R . P A 2
H89D H 0.541524 0.589849 0.569639 0.039 Uiso 0.430(6) 1 calc R . P A 2
C91A C 0.48951(16) 0.3407(7) 0.52527(13) 0.0323(11) Uani 0.430(6) 1 d . . P A 2
H91C H 0.515821 0.306624 0.507193 0.039 Uiso 0.430(6) 1 calc R . P A 2
H91D H 0.478973 0.451588 0.515970 0.039 Uiso 0.430(6) 1 calc R . P A 2
C95A C 0.43353(14) 0.0884(7) 0.48580(13) 0.0431(13) Uani 0.470(5) 1 d . . P A 2
H95C H 0.449679 0.116479 0.459597 0.052 Uiso 0.470(5) 1 calc R . P A 2
H95D H 0.447273 -0.017245 0.495939 0.052 Uiso 0.470(5) 1 calc R . P A 2
C93A C 0.37063(17) -0.0759(7) 0.44201(16) 0.0529(14) Uani 0.470(5) 1 d . . P A 2
H93C H 0.384464 -0.045911 0.414883 0.063 Uiso 0.470(5) 1 calc R . P A 2
H93D H 0.385100 -0.181512 0.451401 0.063 Uiso 0.470(5) 1 calc R . P A 2

loop_
_atom_site_aniso_label
_atom_site_aniso_U_11
_atom_site_aniso_U_22
_atom_site_aniso_U_33
_atom_site_aniso_U_23
_atom_site_aniso_U_13
_atom_site_aniso_U_12
N13 0.0193(5) 0.0223(6) 0.0185(5) -0.0020(4) -0.0012(4) 0.0008(5)
N61 0.0208(6) 0.0310(7) 0.0227(6) -0.0045(5) 0.0020(5) -0.0010(5)
C1 0.0205(6) 0.0187(6) 0.0178(6) 0.0007(5) 0.0006(5) -0.0010(5)
C11 0.0212(6) 0.0204(7) 0.0185(6) 0.0020(5) 0.0003(5) -0.0009(5)
C10 0.0202(6) 0.0216(7) 0.0184(6) 0.0011(5) 0.0000(5) -0.0003(5)
C24 0.0230(7) 0.0260(7) 0.0204(6) 0.0018(5) -0.0023(5) 0.0012(6)
C2 0.0204(6) 0.0179(6) 0.0220(6) 0.0028(5) 0.0021(5) -0.0007(5)
C49 0.0214(7) 0.0252(7) 0.0206(6) -0.0002(5) 0.0031(5) -0.0021(5)
C12 0.0199(6) 0.0211(7) 0.0207(6) 0.0019(5) -0.0007(5) -0.0001(5)
C58 0.0211(6) 0.0250(7) 0.0212(6) 0.0007(5) 0.0018(5) -0.0005(5)
C3 0.0204(6) 0.0194(7) 0.0221(6) 0.0026(5) 0.0015(5) -0.0014(5)
C50 0.0222(7) 0.0222(7) 0.0228(6) 0.0029(5) 0.0035(5) -0.0015(5)
C30 0.0231(7) 0.0296(8) 0.0217(6) -0.0047(6) 0.0002(5) 0.0012(6)
C9 0.0195(6) 0.0230(7) 0.0184(6) -0.0007(5) -0.0003(5) -0.0002(5)
C8 0.0206(6) 0.0221(7) 0.0226(6) 0.0020(5) 0.0022(5) -0.0009(5)
C14 0.0218(7) 0.0230(7) 0.0243(7) 0.0011(5) -0.0008(5) -0.0004(5)
C73 0.0214(6) 0.0276(7) 0.0214(6) -0.0003(6) 0.0024(5) 0.0047(6)
C59 0.0225(7) 0.0259(7) 0.0235(7) 0.0006(6) 0.0032(5) -0.0013(6)
C25 0.0197(6) 0.0240(7) 0.0218(6) -0.0033(5) 0.0013(5) 0.0007(5)
C32 0.0232(7) 0.0238(7) 0.0191(6) -0.0012(5) 0.0038(5) 0.0036(5)
C37 0.0226(6) 0.0242(7) 0.0193(6) -0.0040(5) -0.0019(5) -0.0014(5)
C56 0.0208(7) 0.0260(7) 0.0229(7) 0.0030(6) 0.0021(5) -0.0002(6)
C60 0.0208(7) 0.0283(8) 0.0262(7) -0.0013(6) 0.0027(5) -0.0018(6)
C15 0.0214(7) 0.0220(7) 0.0259(7) 0.0039(6) -0.0013(5) -0.0015(5)
C79 0.0217(7) 0.0308(8) 0.0256(7) -0.0040(6) 0.0000(5) 0.0037(6)
C55 0.0212(7) 0.0237(7) 0.0215(6) 0.0030(5) 0.0023(5) -0.0016(5)
C57 0.0195(6) 0.0258(7) 0.0205(6) -0.0001(5) 0.0005(5) 0.0003(5)
C4 0.0203(6) 0.0202(7) 0.0258(7) 0.0043(5) 0.0023(5) -0.0010(5)
C20 0.0221(7) 0.0214(7) 0.0266(7) 0.0057(6) 0.0017(5) -0.0016(5)
C54 0.0212(7) 0.0237(7) 0.0254(7) 0.0049(6) 0.0022(5) -0.0010(5)
C52 0.0231(7) 0.0220(7) 0.0265(7) 0.0049(6) -0.0013(5) -0.0028(5)
C53 0.0228(7) 0.0215(7) 0.0260(7) 0.0058(6) 0.0019(5) -0.0022(5)
C80 0.0182(6) 0.0274(7) 0.0249(7) -0.0037(6) 0.0012(5) 0.0019(6)
C22 0.0231(7) 0.0259(7) 0.0295(7) 0.0000(6) 0.0033(6) 0.0051(6)
C21 0.0244(7) 0.0242(7) 0.0228(6) -0.0017(5) 0.0016(5) 0.0016(6)
C51 0.0242(7) 0.0243(7) 0.0249(7) 0.0005(6) 0.0011(5) -0.0009(6)
C68 0.0255(7) 0.0316(8) 0.0213(6) -0.0011(6) -0.0009(5) 0.0001(6)
C31 0.0256(7) 0.0293(8) 0.0198(6) -0.0014(6) 0.0013(5) 0.0032(6)
C33 0.0311(8) 0.0251(7) 0.0261(7) -0.0024(6) 0.0039(6) -0.0005(6)
C7 0.0273(7) 0.0253(7) 0.0218(6) -0.0014(6) 0.0005(5) -0.0018(6)
C16 0.0257(7) 0.0283(8) 0.0258(7) 0.0042(6) -0.0038(6) -0.0020(6)
C78 0.0223(7) 0.0330(8) 0.0231(7) -0.0011(6) -0.0005(5) 0.0056(6)
C23 0.0204(7) 0.0290(8) 0.0272(7) 0.0019(6) -0.0033(5) 0.0023(6)
C5 0.0223(7) 0.0276(8) 0.0310(7) 0.0016(6) 0.0042(6) 0.0026(6)
C62 0.0285(7) 0.0252(7) 0.0276(7) 0.0022(6) -0.0034(6) -0.0024(6)
C72 0.0231(7) 0.0306(8) 0.0272(7) -0.0010(6) 0.0000(6) 0.0003(6)
C65 0.0239(7) 0.0259(7) 0.0304(7) 0.0034(6) 0.0008(6) -0.0007(6)
C66 0.0225(7) 0.0319(8) 0.0288(7) 0.0009(6) 0.0022(6) 0.0033(6)
C81 0.0241(7) 0.0312(8) 0.0307(7) 0.0007(6) 0.0027(6) 0.0011(6)
C64 0.0224(7) 0.0283(8) 0.0358(8) 0.0065(6) -0.0033(6) 0.0000(6)
C26 0.0244(7) 0.0276(8) 0.0292(7) 0.0003(6) 0.0024(6) 0.0000(6)
C38 0.0284(7) 0.0351(8) 0.0213(7) 0.0009(6) -0.0024(5) -0.0106(6)
C74 0.0291(7) 0.0304(8) 0.0268(7) -0.0004(6) 0.0026(6) 0.0006(6)
C63 0.0268(7) 0.0270(8) 0.0309(7) 0.0041(6) -0.0072(6) -0.0026(6)
C6 0.0290(7) 0.0270(8) 0.0288(7) -0.0038(6) 0.0059(6) 0.0011(6)
C67 0.0293(8) 0.0342(8) 0.0258(7) -0.0029(6) 0.0037(6) 0.0040(6)
C19 0.0231(7) 0.0330(8) 0.0317(8) 0.0024(6) 0.0027(6) 0.0017(6)
C71 0.0213(7) 0.0354(9) 0.0348(8) -0.0011(7) -0.0003(6) 0.0010(6)
C43 0.0273(7) 0.0386(9) 0.0252(7) -0.0051(6) -0.0015(6) -0.0037(7)
C69 0.0258(7) 0.0348(9) 0.0305(7) -0.0074(6) 0.0053(6) -0.0004(6)
C40 0.0298(8) 0.0407(9) 0.0232(7) -0.0034(6) -0.0040(6) -0.0037(7)
C17 0.0247(7) 0.0361(9) 0.0304(8) 0.0050(7) -0.0063(6) -0.0014(6)
C36 0.0372(8) 0.0402(9) 0.0218(7) 0.0022(6) -0.0030(6) 0.0047(7)
C70 0.0229(7) 0.0356(9) 0.0394(8) -0.0051(7) 0.0062(6) 0.0036(6)
C44 0.0270(7) 0.0382(9) 0.0240(7) -0.0039(6) -0.0020(6) -0.0037(6)
C77 0.0323(8) 0.0424(10) 0.0260(7) 0.0029(7) -0.0046(6) 0.0077(7)
C42 0.0293(8) 0.0395(9) 0.0243(7) -0.0034(6) -0.0032(6) -0.0038(7)
C29 0.0306(8) 0.0418(9) 0.0272(7) -0.0061(7) -0.0060(6) -0.0041(7)
C46 0.0283(8) 0.0388(9) 0.0304(8) -0.0062(7) -0.0048(6) -0.0023(7)
C85 0.0237(7) 0.0499(10) 0.0252(7) -0.0131(7) 0.0023(6) -0.0031(7)
C27 0.0303(8) 0.0292(8) 0.0434(9) -0.0023(7) 0.0045(7) -0.0071(7)
C39 0.0316(8) 0.0522(11) 0.0200(7) -0.0022(7) -0.0003(6) -0.0120(7)
C41 0.0289(8) 0.0427(9) 0.0246(7) -0.0063(7) -0.0025(6) -0.0041(7)
C18 0.0204(7) 0.0443(10) 0.0372(8) 0.0051(7) -0.0016(6) 0.0035(7)
C84 0.0267(7) 0.0408(9) 0.0330(8) -0.0072(7) -0.0057(6) 0.0010(7)
C90 0.0357(8) 0.0373(9) 0.0286(8) 0.0008(7) 0.0035(6) -0.0057(7)
C35 0.0503(10) 0.0355(9) 0.0277(8) 0.0101(7) 0.0042(7) 0.0067(8)
C45 0.0265(8) 0.0426(10) 0.0347(8) -0.0123(7) -0.0007(6) -0.0022(7)
C82 0.0286(8) 0.0301(8) 0.0476(10) -0.0024(7) 0.0052(7) -0.0039(6)
C34 0.0454(9) 0.0257(8) 0.0331(8) 0.0037(6) 0.0079(7) -0.0007(7)
C76 0.0441(10) 0.0408(10) 0.0311(8) 0.0125(7) 0.0002(7) 0.0098(8)
C28 0.0316(8) 0.0413(10) 0.0404(9) -0.0103(8) -0.0031(7) -0.0111(7)
C83 0.0288(8) 0.0394(10) 0.0465(10) -0.0119(8) -0.0027(7) -0.0063(7)
C75 0.0424(9) 0.0292(8) 0.0363(8) 0.0059(7) 0.0059(7) 0.0018(7)
C47 0.0343(9) 0.0432(10) 0.0436(10) -0.0134(8) -0.0063(7) -0.0015(8)
C88 0.0331(9) 0.0573(12) 0.0252(8) 0.0040(7) -0.0001(6) -0.0080(8)
C92 0.0384(9) 0.0510(11) 0.0416(10) -0.0155(8) 0.0120(8) -0.0129(8)
C48 0.0412(10) 0.0424(11) 0.0596(12) -0.0126(9) -0.0217(9) -0.0011(8)
C94 0.0549(12) 0.0568(13) 0.0416(10) -0.0100(9) 0.0026(9) 0.0069(10)
C86 0.0454(11) 0.115(2) 0.0242(8) 0.0105(10) -0.0020(7) -0.0442(13)
C96 0.0491(13) 0.0787(19) 0.109(2) 0.0093(17) -0.0299(14) -0.0166(13)
C87 0.0368(18) 0.052(3) 0.0228(14) -0.0004(17) 0.0038(12) -0.0090(19)
C89 0.0323(15) 0.036(2) 0.0316(15) -0.0031(13) 0.0031(11) -0.0051(14)
C91 0.0307(17) 0.053(3) 0.052(2) -0.018(2) 0.0039(14) -0.0104(17)
C93 0.062(3) 0.067(4) 0.069(3) -0.006(2) -0.019(2) 0.006(2)
C95 0.052(2) 0.027(2) 0.071(3) 0.0146(18) -0.0305(19) -0.0006(16)
C87A 0.035(2) 0.042(3) 0.0243(19) 0.003(2) -0.0013(15) -0.014(2)
C89A 0.033(2) 0.039(3) 0.0244(18) -0.0012(16) -0.0001(14) -0.0089(19)
C91A 0.034(2) 0.033(3) 0.0299(19) 0.0096(18) -0.0049(15) -0.0056(19)
C95A 0.033(2) 0.059(3) 0.037(2) -0.010(2) 0.0017(15) -0.008(2)
C93A 0.045(2) 0.053(3) 0.060(3) -0.014(2) -0.007(2) -0.002(2)

loop_
_atom_type_symbol
_atom_type_description
_atom_type_scat_dispersion_real
_atom_type_scat_dispersion_imag
_atom_type_scat_source
C C 0.0181 0.0091 'International Tables Vol C Tables 4.2.6.8 and 6.1.1.4'
H H 0.0000 0.0000 'International Tables Vol C Tables 4.2.6.8 and 6.1.1.4'
N N 0.0311 0.0180 'International Tables Vol C Tables 4.2.6.8 and 6.1.1.4'

loop_
_exptl_crystal_face_index_h
_exptl_crystal_face_index_k
_exptl_crystal_face_index_l
_exptl_crystal_face_perp_dist
0 1 -19 0.1965
-11 4 -1 0.1127
-1 -1 20 0.1045
12 -3 -9 0.1213
-7 2 -16 0.1693
-10 -4 1 0.1107
1 -4 13 0.1535
13 2 11 0.1002
12 3 5 0.1039
-17 0 4 0.1388
-3 -1 -20 0.1615

loop_
_geom_angle_atom_site_label_1
_geom_angle_atom_site_label_2
_geom_angle_atom_site_label_3
_geom_angle
_geom_angle_site_symmetry_1
_geom_angle_site_symmetry_3
_geom_angle_publ_flag
C1 N13 C37 130.69(11) . . ?
C12 N13 C1 108.16(11) . . ?
C12 N13 C37 121.12(11) . . ?
C49 N61 C85 130.53(12) . . ?
C60 N61 C49 108.06(12) . . ?
C60 N61 C85 121.33(12) . . ?
N13 C1 C2 128.53(12) . . ?
C10 C1 N13 108.48(11) . . ?
C10 C1 C2 122.99(12) . . ?
C24 C11 C10 134.44(13) . . ?
C24 C11 C12 119.46(13) . . ?
C12 C11 C10 106.10(12) . . ?
C1 C10 C11 108.41(12) . . ?
C1 C10 C9 123.72(12) . . ?
C11 C10 C9 127.49(12) . . ?
C11 C24 H24 120.7 . . ?
C23 C24 C11 118.67(13) . . ?
C23 C24 H24 120.7 . . ?
C1 C2 C3 116.53(12) . . ?
C14 C2 C1 125.05(13) . . ?
C14 C2 C3 118.40(12) . . ?
N61 C49 C50 128.51(13) . . ?
C58 C49 N61 108.64(12) . . ?
C58 C49 C50 122.83(13) . . ?
N13 C12 C11 108.86(12) . . ?
N13 C12 C21 129.33(13) . . ?
C21 C12 C11 121.81(13) . . ?
C49 C58 C59 108.32(12) . . ?
C49 C58 C57 124.16(12) . . ?
C59 C58 C57 127.18(13) . . ?
C8 C3 C2 121.46(12) . . ?
C8 C3 C4 118.76(13) . . ?
C4 C3 C2 119.75(12) . . ?
C55 C50 C49 116.29(12) . . ?
C51 C50 C49 125.08(13) . . ?
C51 C50 C55 118.62(13) . . ?
C25 C30 C31 108.78(13) . . ?
C29 C30 C25 120.53(15) . . ?
C29 C30 C31 130.69(14) . . ?
C10 C9 C8 111.48(11) . . ?
C10 C9 C25 112.73(11) . . ?
C10 C9 C32 109.32(11) . . ?
C8 C9 C25 111.77(12) . . ?
C8 C9 C32 110.21(11) . . ?
C25 C9 C32 100.80(11) . . ?
C3 C8 C9 122.24(12) . . ?
C7 C8 C3 119.58(13) . . ?
C7 C8 C9 118.14(12) . . ?
C2 C14 H14 118.3 . . ?
C2 C14 C15 123.31(13) . . ?
C15 C14 H14 118.3 . . ?
C78 C73 C57 110.87(13) . . ?
C74 C73 C57 128.17(13) . . ?
C74 C73 C78 120.94(14) . . ?
C60 C59 C58 106.20(12) . . ?
C72 C59 C58 134.10(14) . . ?
C72 C59 C60 119.70(13) . . ?
C30 C25 C9 110.87(13) . . ?
C26 C25 C30 120.56(14) . . ?
C26 C25 C9 128.56(13) . . ?
C31 C32 C9 110.88(12) . . ?
C33 C32 C9 128.40(13) . . ?
C33 C32 C31 120.71(14) . . ?
N13 C37 H37A 108.9 . . ?
N13 C37 H37B 108.9 . . ?
N13 C37 C38 113.18(12) . . ?
H37A C37 H37B 107.8 . . ?
C38 C37 H37A 108.9 . . ?
C38 C37 H37B 108.9 . . ?
C55 C56 C57 122.28(13) . . ?
C68 C56 C55 119.76(13) . . ?
C68 C56 C57 117.92(13) . . ?
N61 C60 C59 108.78(12) . . ?
N61 C60 C69 129.73(14) . . ?
C69 C60 C59 121.48(14) . . ?
C20 C15 C14 119.79(13) . . ?
C20 C15 C16 119.92(13) . . ?
C16 C15 C14 120.29(14) . . ?
C80 C79 C78 108.57(13) . . ?
C84 C79 C80 120.25(15) . . ?
C84 C79 C78 131.15(15) . . ?
C56 C55 C50 121.73(13) . . ?
C56 C55 C54 118.63(13) . . ?
C54 C55 C50 119.62(13) . . ?
C58 C57 C73 109.50(12) . . ?
C58 C57 C56 111.46(11) . . ?
C58 C57 C80 112.96(11) . . ?
C56 C57 C73 110.23(11) . . ?
C80 C57 C73 100.74(11) . . ?
C80 C57 C56 111.44(12) . . ?
C3 C4 C20 119.83(13) . . ?
C5 C4 C3 119.15(13) . . ?
C5 C4 C20 121.00(13) . . ?
C15 C20 C4 118.79(13) . . ?
C15 C20 C19 117.78(13) . . ?
C19 C20 C4 123.43(14) . . ?
C55 C54 C53 119.98(13) . . ?
C66 C54 C55 119.30(13) . . ?
C66 C54 C53 120.70(13) . . ?
C53 C52 C51 119.97(13) . . ?
C53 C52 C62 119.75(13) . . ?
C62 C52 C51 120.27(14) . . ?
C52 C53 C54 118.59(13) . . ?
C52 C53 C65 118.10(13) . . ?
C65 C53 C54 123.30(14) . . ?
C79 C80 C57 110.92(13) . . ?
C81 C80 C79 120.65(14) . . ?
C81 C80 C57 128.43(13) . . ?
C21 C22 H22 119.2 . . ?
C21 C22 C23 121.54(13) . . ?
C23 C22 H22 119.2 . . ?
C12 C21 H21 121.2 . . ?
C22 C21 C12 117.50(13) . . ?
C22 C21 H21 121.2 . . ?
C50 C51 C52 123.18(14) . . ?
C50 C51 H51 118.4 . . ?
C52 C51 H51 118.4 . . ?
C56 C68 H68 119.4 . . ?
C67 C68 C56 121.25(14) . . ?
C67 C68 H68 119.4 . . ?
C32 C31 C30 108.65(12) . . ?
C36 C31 C30 131.16(14) . . ?
C36 C31 C32 120.18(15) . . ?
C32 C33 H33 120.6 . . ?
C32 C33 C34 118.78(15) . . ?
C34 C33 H33 120.6 . . ?
C8 C7 H7 119.3 . . ?
C6 C7 C8 121.33(14) . . ?
C6 C7 H7 119.3 . . ?
C15 C16 H16 119.5 . . ?
C17 C16 C15 121.05(15) . . ?
C17 C16 H16 119.5 . . ?
C73 C78 C79 108.80(13) . . ?
C77 C78 C73 120.05(15) . . ?
C77 C78 C79 131.13(15) . . ?
C24 C23 C22 121.01(13) . . ?
C24 C23 H23 119.5 . . ?
C22 C23 H23 119.5 . . ?
C4 C5 H5 119.5 . . ?
C6 C5 C4 121.06(14) . . ?
C6 C5 H5 119.5 . . ?
C52 C62 H62 119.6 . . ?
C63 C62 C52 120.89(15) . . ?
C63 C62 H62 119.6 . . ?
C59 C72 H72 120.6 . . ?
C71 C72 C59 118.81(14) . . ?
C71 C72 H72 120.6 . . ?
C53 C65 H65 119.5 . . ?
C64 C65 C53 121.10(15) . . ?
C64 C65 H65 119.5 . . ?
C54 C66 H66 119.5 . . ?
C67 C66 C54 120.99(14) . . ?
C67 C66 H66 119.5 . . ?
C80 C81 H81 120.5 . . ?
C80 C81 C82 118.91(15) . . ?
C82 C81 H81 120.5 . . ?
C65 C64 H64 119.7 . . ?
C65 C64 C63 120.59(14) . . ?
C63 C64 H64 119.7 . . ?
C25 C26 H26 120.6 . . ?
C25 C26 C27 118.78(14) . . ?
C27 C26 H26 120.6 . . ?
C37 C38 H38A 109.4 . . ?
C37 C38 H38B 109.4 . . ?
C37 C38 C39 111.37(13) . . ?
H38A C38 H38B 108.0 . . ?
C39 C38 H38A 109.4 . . ?
C39 C38 H38B 109.4 . . ?
C73 C74 H74 120.7 . . ?
C73 C74 C75 118.59(15) . . ?
C75 C74 H74 120.7 . . ?
C62 C63 C64 119.57(14) . . ?
C62 C63 H63 120.2 . . ?
C64 C63 H63 120.2 . . ?
C7 C6 H6 120.0 . . ?
C5 C6 C7 120.02(14) . . ?
C5 C6 H6 120.0 . . ?
C68 C67 H67 120.0 . . ?
C66 C67 C68 120.00(14) . . ?
C66 C67 H67 120.0 . . ?
C20 C19 H19 119.4 . . ?
C18 C19 C20 121.22(15) . . ?
C18 C19 H19 119.4 . . ?
C72 C71 H71 119.6 . . ?
C72 C71 C70 120.82(14) . . ?
C70 C71 H71 119.6 . . ?
H43A C43 H43B 107.6 . . ?
C44 C43 H43A 108.6 . . ?
C44 C43 H43B 108.6 . . ?
C42 C43 H43A 108.6 . . ?
C42 C43 H43B 108.6 . . ?
C42 C43 C44 114.56(13) . . ?
C60 C69 H69 121.2 . . ?
C70 C69 C60 117.66(14) . . ?
C70 C69 H69 121.2 . . ?
H40A C40 H40B 107.9 . . ?
C39 C40 H40A 109.2 . . ?
C39 C40 H40B 109.2 . . ?
C41 C40 H40A 109.2 . . ?
C41 C40 H40B 109.2 . . ?
C41 C40 C39 112.25(13) . . ?
C16 C17 H17 120.3 . . ?
C16 C17 C18 119.33(14) . . ?
C18 C17 H17 120.3 . . ?
C31 C36 H36 120.5 . . ?
C35 C36 C31 118.94(15) . . ?
C35 C36 H36 120.5 . . ?
C71 C70 H70 119.2 . . ?
C69 C70 C71 121.52(14) . . ?
C69 C70 H70 119.2 . . ?
C43 C44 H44A 108.8 . . ?
C43 C44 H44B 108.8 . . ?
H44A C44 H44B 107.7 . . ?
C45 C44 C43 113.68(14) . . ?
C45 C44 H44A 108.8 . . ?
C45 C44 H44B 108.8 . . ?
C78 C77 H77 120.6 . . ?
C76 C77 C78 118.88(15) . . ?
C76 C77 H77 120.6 . . ?
C43 C42 H42A 109.0 . . ?
C43 C42 H42B 109.0 . . ?
H42A C42 H42B 107.8 . . ?
C41 C42 C43 112.71(13) . . ?
C41 C42 H42A 109.0 . . ?
C41 C42 H42B 109.0 . . ?
C30 C29 H29 120.7 . . ?
C28 C29 C30 118.62(15) . . ?
C28 C29 H29 120.7 . . ?
H46A C46 H46B 107.7 . . ?
C45 C46 H46A 108.9 . . ?
C45 C46 H46B 108.9 . . ?
C47 C46 H46A 108.9 . . ?
C47 C46 H46B 108.9 . . ?
C47 C46 C45 113.57(14) . . ?
N61 C85 H85A 108.9 . . ?
N61 C85 H85B 108.9 . . ?
N61 C85 C86 113.51(15) . . ?
H85A C85 H85B 107.7 . . ?
C86 C85 H85A 108.9 . . ?
C86 C85 H85B 108.9 . . ?
C26 C27 H27 119.8 . . ?
C28 C27 C26 120.49(16) . . ?
C28 C27 H27 119.8 . . ?
C38 C39 H39A 108.5 . . ?
C38 C39 H39B 108.5 . . ?
C40 C39 C38 115.20(13) . . ?
C40 C39 H39A 108.5 . . ?
C40 C39 H39B 108.5 . . ?
H39A C39 H39B 107.5 . . ?
C40 C41 C42 115.47(14) . . ?
C40 C41 H41A 108.4 . . ?
C40 C41 H41B 108.4 . . ?
C42 C41 H41A 108.4 . . ?
C42 C41 H41B 108.4 . . ?
H41A C41 H41B 107.5 . . ?
C19 C18 C17 120.71(14) . . ?
C19 C18 H18 119.6 . . ?
C17 C18 H18 119.6 . . ?
C79 C84 H84 120.6 . . ?
C83 C84 C79 118.80(15) . . ?
C83 C84 H84 120.6 . . ?
H90A C90 H90B 107.7 . . ?
H90C C90 H90D 107.4 . . ?
C89 C90 H90A 108.8 . . ?
C89 C90 H90B 108.8 . . ?
C89 C90 C91 113.9(2) . . ?
C91 C90 H90A 108.8 . . ?
C91 C90 H90B 108.8 . . ?
C89A C90 H90C 108.3 . . ?
C89A C90 H90D 108.3 . . ?
C91A C90 H90C 108.3 . . ?
C91A C90 H90D 108.3 . . ?
C91A C90 C89A 116.1(3) . . ?
C36 C35 H35 119.6 . . ?
C36 C35 C34 120.80(15) . . ?
C34 C35 H35 119.6 . . ?
C44 C45 C46 115.04(14) . . ?
C44 C45 H45A 108.5 . . ?
C44 C45 H45B 108.5 . . ?
C46 C45 H45A 108.5 . . ?
C46 C45 H45B 108.5 . . ?
H45A C45 H45B 107.5 . . ?
C81 C82 H82 119.8 . . ?
C81 C82 C83 120.49(16) . . ?
C83 C82 H82 119.8 . . ?
C33 C34 H34 119.7 . . ?
C35 C34 C33 120.59(16) . . ?
C35 C34 H34 119.7 . . ?
C77 C76 H76 119.5 . . ?
C77 C76 C75 120.94(15) . . ?
C75 C76 H76 119.5 . . ?
C29 C28 C27 121.00(15) . . ?
C29 C28 H28 119.5 . . ?
C27 C28 H28 119.5 . . ?
C84 C83 C82 120.90(16) . . ?
C84 C83 H83 119.5 . . ?
C82 C83 H83 119.6 . . ?
C74 C75 H75 119.7 . . ?
C76 C75 C74 120.60(16) . . ?
C76 C75 H75 119.7 . . ?
C46 C47 H47A 108.6 . . ?
C46 C47 H47B 108.6 . . ?
C46 C47 C48 114.64(15) . . ?
H47A C47 H47B 107.6 . . ?
C48 C47 H47A 108.6 . . ?
C48 C47 H47B 108.6 . . ?
H88A C88 H88B 108.4 . . ?
H88C C88 H88D 107.7 . . ?
C87 C88 H88A 110.1 . . ?
C87 C88 H88B 110.1 . . ?
C87 C88 C89 108.2(2) . . ?
C89 C88 H88A 110.1 . . ?
C89 C88 H88B 110.1 . . ?
C87A C88 H88C 108.9 . . ?
C87A C88 H88D 108.9 . . ?
C89A C88 H88C 108.9 . . ?
C89A C88 H88D 108.9 . . ?
C89A C88 C87A 113.2(3) . . ?
H92A C92 H92B 106.0 . . ?
H92C C92 H92D 105.2 . . ?
C91 C92 H92A 105.3 . . ?
C91 C92 H92B 105.3 . . ?
C91 C92 C95 127.9(3) . . ?
C95 C92 H92A 105.3 . . ?
C95 C92 H92B 105.3 . . ?
C91A C92 H92C 103.2 . . ?
C91A C92 H92D 103.2 . . ?
C95A C92 H92C 103.2 . . ?
C95A C92 H92D 103.2 . . ?
C95A C92 C91A 136.0(3) . . ?
C47 C48 H48A 109.5 . . ?
C47 C48 H48B 109.5 . . ?
C47 C48 H48C 109.5 . . ?
H48A C48 H48B 109.5 . . ?
H48A C48 H48C 109.5 . . ?
H48B C48 H48C 109.5 . . ?
H94A C94 H94B 107.5 . . ?
H94C C94 H94D 107.2 . . ?
C93 C94 H94A 108.5 . . ?
C93 C94 H94B 108.5 . . ?
C93 C94 C95 115.2(3) . . ?
C95 C94 H94A 108.5 . . ?
C95 C94 H94B 108.5 . . ?
C95A C94 H94C 107.9 . . ?
C95A C94 H94D 107.9 . . ?
C95A C94 C93A 117.8(3) . . ?
C93A C94 H94C 107.9 . . ?
C93A C94 H94D 107.9 . . ?
C85 C86 H86A 111.3 . . ?
C85 C86 H86B 111.3 . . ?
C85 C86 H86C 105.8 . . ?
C85 C86 H86D 105.8 . . ?
C85 C86 C87 102.5(2) . . ?
H86A C86 H86B 109.2 . . ?
H86C C86 H86D 106.2 . . ?
C87 C86 H86A 111.3 . . ?
C87 C86 H86B 111.3 . . ?
C87A C86 C85 126.0(3) . . ?
C87A C86 H86C 105.8 . . ?
C87A C86 H86D 105.8 . . ?
H96A C96 H96B 109.5 . . ?
H96A C96 H96C 109.5 . . ?
H96B C96 H96C 109.5 . . ?
H96D C96 H96E 109.5 . . ?
H96D C96 H96F 109.5 . . ?
H96E C96 H96F 109.5 . . ?
C93 C96 H96A 109.5 . . ?
C93 C96 H96B 109.5 . . ?
C93 C96 H96C 109.5 . . ?
C93A C96 H96D 109.5 . . ?
C93A C96 H96E 109.5 . . ?
C93A C96 H96F 109.5 . . ?
C88 C87 C86 107.5(3) . . ?
C88 C87 H87A 110.2 . . ?
C88 C87 H87B 110.2 . . ?
C86 C87 H87A 110.2 . . ?
C86 C87 H87B 110.2 . . ?
H87A C87 H87B 108.5 . . ?
C90 C89 C88 112.7(2) . . ?
C90 C89 H89A 109.1 . . ?
C90 C89 H89B 109.1 . . ?
C88 C89 H89A 109.1 . . ?
C88 C89 H89B 109.1 . . ?
H89A C89 H89B 107.8 . . ?
C90 C91 H91A 107.9 . . ?
C90 C91 H91B 107.9 . . ?
C92 C91 C90 117.5(3) . . ?
C92 C91 H91A 107.9 . . ?
C92 C91 H91B 107.9 . . ?
H91A C91 H91B 107.2 . . ?
C94 C93 C96 113.6(4) . . ?
C94 C93 H93A 108.8 . . ?
C94 C93 H93B 108.8 . . ?
C96 C93 H93A 108.8 . . ?
C96 C93 H93B 108.8 . . ?
H93A C93 H93B 107.7 . . ?
C92 C95 C94 111.1(3) . . ?
C92 C95 H95A 109.4 . . ?
C92 C95 H95B 109.4 . . ?
C94 C95 H95A 109.4 . . ?
C94 C95 H95B 109.4 . . ?
H95A C95 H95B 108.0 . . ?
C88 C87A H87C 108.4 . . ?
C88 C87A H87D 108.4 . . ?
C86 C87A C88 115.3(3) . . ?
C86 C87A H87C 108.4 . . ?
C86 C87A H87D 108.4 . . ?
H87C C87A H87D 107.5 . . ?
C90 C89A H89C 108.8 . . ?
C90 C89A H89D 108.8 . . ?
C88 C89A C90 113.7(3) . . ?
C88 C89A H89C 108.8 . . ?
C88 C89A H89D 108.8 . . ?
H89C C89A H89D 107.7 . . ?
C90 C91A C92 115.7(3) . . ?
C90 C91A H91C 108.4 . . ?
C90 C91A H91D 108.4 . . ?
C92 C91A H91C 108.4 . . ?
C92 C91A H91D 108.4 . . ?
H91C C91A H91D 107.4 . . ?
C92 C95A H95C 107.4 . . ?
C92 C95A H95D 107.4 . . ?
C94 C95A C92 119.7(3) . . ?
C94 C95A H95C 107.4 . . ?
C94 C95A H95D 107.4 . . ?
H95C C95A H95D 106.9 . . ?
C94 C93A H93C 109.4 . . ?
C94 C93A H93D 109.4 . . ?
C96 C93A C94 111.1(4) . . ?
C96 C93A H93C 109.4 . . ?
C96 C93A H93D 109.4 . . ?
H93C C93A H93D 108.0 . . ?

loop_
_geom_bond_atom_site_label_1
_geom_bond_atom_site_label_2
_geom_bond_distance
_geom_bond_site_symmetry_2
_geom_bond_publ_flag
N13 C1 1.4013(17) . ?
N13 C12 1.3813(17) . ?
N13 C37 1.4611(17) . ?
N61 C49 1.4010(18) . ?
N61 C60 1.3830(19) . ?
N61 C85 1.4582(18) . ?
C1 C10 1.3765(18) . ?
C1 C2 1.4600(18) . ?
C11 C10 1.4270(19) . ?
C11 C24 1.4090(19) . ?
C11 C12 1.4111(19) . ?
C10 C9 1.5010(18) . ?
C24 H24 0.9300 . ?
C24 C23 1.380(2) . ?
C2 C3 1.4611(19) . ?
C2 C14 1.3711(19) . ?
C49 C58 1.3760(19) . ?
C49 C50 1.4642(19) . ?
C12 C21 1.401(2) . ?
C58 C59 1.426(2) . ?
C58 C57 1.4971(19) . ?
C3 C8 1.4211(19) . ?
C3 C4 1.4301(19) . ?
C50 C55 1.460(2) . ?
C50 C51 1.369(2) . ?
C30 C25 1.401(2) . ?
C30 C31 1.467(2) . ?
C30 C29 1.390(2) . ?
C9 C8 1.5334(19) . ?
C9 C25 1.5338(19) . ?
C9 C32 1.5373(19) . ?
C8 C7 1.388(2) . ?
C14 H14 0.9300 . ?
C14 C15 1.4277(19) . ?
C73 C57 1.539(2) . ?
C73 C78 1.400(2) . ?
C73 C74 1.387(2) . ?
C59 C60 1.412(2) . ?
C59 C72 1.403(2) . ?
C25 C26 1.385(2) . ?
C32 C31 1.400(2) . ?
C32 C33 1.385(2) . ?
C37 H37A 0.9700 . ?
C37 H37B 0.9700 . ?
C37 C38 1.523(2) . ?
C56 C55 1.4205(19) . ?
C56 C57 1.5339(19) . ?
C56 C68 1.390(2) . ?
C60 C69 1.398(2) . ?
C15 C20 1.410(2) . ?
C15 C16 1.414(2) . ?
C79 C80 1.404(2) . ?
C79 C78 1.468(2) . ?
C79 C84 1.393(2) . ?
C55 C54 1.4285(19) . ?
C57 C80 1.534(2) . ?
C4 C20 1.461(2) . ?
C4 C5 1.403(2) . ?
C20 C19 1.410(2) . ?
C54 C53 1.464(2) . ?
C54 C66 1.405(2) . ?
C52 C53 1.407(2) . ?
C52 C51 1.429(2) . ?
C52 C62 1.416(2) . ?
C53 C65 1.411(2) . ?
C80 C81 1.383(2) . ?
C22 H22 0.9300 . ?
C22 C21 1.380(2) . ?
C22 C23 1.410(2) . ?
C21 H21 0.9300 . ?
C51 H51 0.9300 . ?
C68 H68 0.9300 . ?
C68 C67 1.386(2) . ?
C31 C36 1.395(2) . ?
C33 H33 0.9300 . ?
C33 C34 1.394(2) . ?
C7 H7 0.9300 . ?
C7 C6 1.387(2) . ?
C16 H16 0.9300 . ?
C16 C17 1.368(2) . ?
C78 C77 1.396(2) . ?
C23 H23 0.9300 . ?
C5 H5 0.9300 . ?
C5 C6 1.378(2) . ?
C62 H62 0.9300 . ?
C62 C63 1.372(2) . ?
C72 H72 0.9300 . ?
C72 C71 1.380(2) . ?
C65 H65 0.9300 . ?
C65 C64 1.380(2) . ?
C66 H66 0.9300 . ?
C66 C67 1.379(2) . ?
C81 H81 0.9300 . ?
C81 C82 1.392(2) . ?
C64 H64 0.9300 . ?
C64 C63 1.395(2) . ?
C26 H26 0.9300 . ?
C26 C27 1.393(2) . ?
C38 H38A 0.9700 . ?
C38 H38B 0.9700 . ?
C38 C39 1.525(2) . ?
C74 H74 0.9300 . ?
C74 C75 1.394(2) . ?
C63 H63 0.9300 . ?
C6 H6 0.9300 . ?
C67 H67 0.9300 . ?
C19 H19 0.9300 . ?
C19 C18 1.379(2) . ?
C71 H71 0.9300 . ?
C71 C70 1.406(2) . ?
C43 H43A 0.9700 . ?
C43 H43B 0.9700 . ?
C43 C44 1.522(2) . ?
C43 C42 1.520(2) . ?
C69 H69 0.9300 . ?
C69 C70 1.384(2) . ?
C40 H40A 0.9700 . ?
C40 H40B 0.9700 . ?
C40 C39 1.524(2) . ?
C40 C41 1.516(2) . ?
C17 H17 0.9300 . ?
C17 C18 1.398(2) . ?
C36 H36 0.9300 . ?
C36 C35 1.384(3) . ?
C70 H70 0.9300 . ?
C44 H44A 0.9700 . ?
C44 H44B 0.9700 . ?
C44 C45 1.514(2) . ?
C77 H77 0.9300 . ?
C77 C76 1.384(3) . ?
C42 H42A 0.9700 . ?
C42 H42B 0.9700 . ?
C42 C41 1.518(2) . ?
C29 H29 0.9300 . ?
C29 C28 1.386(3) . ?
C46 H46A 0.9700 . ?
C46 H46B 0.9700 . ?
C46 C45 1.519(2) . ?
C46 C47 1.516(2) . ?
C85 H85A 0.9700 . ?
C85 H85B 0.9700 . ?
C85 C86 1.515(3) . ?
C27 H27 0.9300 . ?
C27 C28 1.391(3) . ?
C39 H39A 0.9700 . ?
C39 H39B 0.9700 . ?
C41 H41A 0.9700 . ?
C41 H41B 0.9700 . ?
C18 H18 0.9300 . ?
C84 H84 0.9300 . ?
C84 C83 1.385(3) . ?
C90 H90A 0.9700 . ?
C90 H90B 0.9700 . ?
C90 H90C 0.9700 . ?
C90 H90D 0.9700 . ?
C90 C89 1.471(3) . ?
C90 C91 1.529(4) . ?
C90 C89A 1.558(4) . ?
C90 C91A 1.470(4) . ?
C35 H35 0.9300 . ?
C35 C34 1.391(3) . ?
C45 H45A 0.9700 . ?
C45 H45B 0.9700 . ?
C82 H82 0.9300 . ?
C82 C83 1.394(3) . ?
C34 H34 0.9300 . ?
C76 H76 0.9300 . ?
C76 C75 1.391(3) . ?
C28 H28 0.9300 . ?
C83 H83 0.9300 . ?
C75 H75 0.9300 . ?
C47 H47A 0.9700 . ?
C47 H47B 0.9700 . ?
C47 C48 1.517(2) . ?
C88 H88A 0.9700 . ?
C88 H88B 0.9700 . ?
C88 H88C 0.9700 . ?
C88 H88D 0.9700 . ?
C88 C87 1.536(4) . ?
C88 C89 1.593(3) . ?
C88 C87A 1.561(5) . ?
C88 C89A 1.490(4) . ?
C92 H92A 0.9700 . ?
C92 H92B 0.9700 . ?
C92 H92C 0.9700 . ?
C92 H92D 0.9700 . ?
C92 C91 1.433(4) . ?
C92 C95 1.471(4) . ?
C92 C91A 1.522(5) . ?
C92 C95A 1.486(4) . ?
C48 H48A 0.9600 . ?
C48 H48B 0.9600 . ?
C48 H48C 0.9600 . ?
C94 H94A 0.9700 . ?
C94 H94B 0.9700 . ?
C94 H94C 0.9700 . ?
C94 H94D 0.9700 . ?
C94 C93 1.410(5) . ?
C94 C95 1.603(5) . ?
C94 C95A 1.446(4) . ?
C94 C93A 1.509(5) . ?
C86 H86A 0.9700 . ?
C86 H86B 0.9700 . ?
C86 H86C 0.9700 . ?
C86 H86D 0.9700 . ?
C86 C87 1.640(4) . ?
C86 C87A 1.470(5) . ?
C96 H96A 0.9600 . ?
C96 H96B 0.9600 . ?
C96 H96C 0.9600 . ?
C96 H96D 0.9600 . ?
C96 H96E 0.9600 . ?
C96 H96F 0.9600 . ?
C96 C93 1.556(6) . ?
C96 C93A 1.502(5) . ?
C87 H87A 0.9700 . ?
C87 H87B 0.9700 . ?
C89 H89A 0.9700 . ?
C89 H89B 0.9700 . ?
C91 H91A 0.9700 . ?
C91 H91B 0.9700 . ?
C93 H93A 0.9700 . ?
C93 H93B 0.9700 . ?
C95 H95A 0.9700 . ?
C95 H95B 0.9700 . ?
C87A H87C 0.9700 . ?
C87A H87D 0.9700 . ?
C89A H89C 0.9700 . ?
C89A H89D 0.9700 . ?
C91A H91C 0.9700 . ?
C91A H91D 0.9700 . ?
C95A H95C 0.9700 . ?
C95A H95D 0.9700 . ?
C93A H93C 0.9700 . ?
C93A H93D 0.9700 . ?

loop_
_exptl_oxdiff_crystal_face_indexfrac_h
_exptl_oxdiff_crystal_face_indexfrac_k
_exptl_oxdiff_crystal_face_indexfrac_l
_exptl_oxdiff_crystal_face_x
_exptl_oxdiff_crystal_face_y
_exptl_oxdiff_crystal_face_z
-0.2116 1.4882 -19.3912 0.1323 0.3743 0.9178
-11.3492 3.9510 -1.3965 -0.2487 -0.7025 0.6668
-0.9990 -1.1074 19.7981 -0.1628 -0.4603 -0.8727
11.6083 -3.2956 -8.7770 0.3266 0.9227 -0.2048
-7.0565 2.1152 -16.3668 -0.1666 0.0788 0.9829
-9.9328 -4.2843 0.6311 -0.8581 0.4093 -0.3101
0.6806 -3.8466 13.4514 -0.2968 0.1421 -0.9443
12.9728 1.9143 11.1748 0.8046 -0.3833 -0.4536
12.2576 3.4572 5.1856 0.9018 -0.4299 -0.0441
-17.4672 0.2738 4.4997 -0.8687 -0.4719 0.1508
-3.1204 -0.5610 -19.7129 -0.1840 0.6203 0.7625
